data_1553704
loop_
_publ_author_name
'Shimizu, Masaki'
'Kinoshita, Takumi'
'Shigitani, Ryosuke'
'Miyake, Yusuke'
'Tajima, Kunihiko'

_publ_section_title
;
 Use of silylmethoxy groups as inducers of efficient room temperature
 phosphorescence from precious-metal-free organic luminophores
;
_journal_issue 2
_journal_name_full 'Materials Chemistry Frontiers'
_journal_page_first 347
_journal_paper_doi 10.1039/C7QM00524E
_journal_volume 2
_journal_year 2018
_chemical_formula_sum 'C48 H42 O4 Si2'
_chemical_formula_weight 739.00
_space_group_IT_number 14
_space_group_name_Hall '-P 2ybc'
_space_group_name_H-M_alt 'P 1 21/c 1'
_symmetry_cell_setting monoclinic
_symmetry_space_group_name_H-M 'P 1 21/c 1'
_atom_sites_solution_hydrogens geom
_atom_sites_solution_primary direct
_atom_sites_solution_secondary difmap
_audit_creation_method SHELXL-97
_audit_update_record
;
2017-08-25 deposited with the CCDC.
2017-12-14 downloaded from the CCDC.
;
_cell_angle_alpha 90.00
_cell_angle_beta 92.205(2)
_cell_angle_gamma 90.00
_cell_formula_units_Z 2
_cell_length_a 11.7637(12)
_cell_length_b 12.6947(14)
_cell_length_c 13.4413(14)
_cell_measurement_reflns_used 5885
_cell_measurement_temperature 300(2)
_cell_measurement_theta_max 26.95
_cell_measurement_theta_min 2.21
_cell_volume 2005.8(4)
_computing_cell_refinement 'Bruker SMART'
_computing_data_collection 'Bruker SMART'
_computing_data_reduction 'Bruker SAINT'
_computing_molecular_graphics 'Bruker SHELXTL'
_computing_publication_material 'Bruker SHELXTL'
_computing_structure_refinement 'SHELXL-97 (Sheldrick, 1997)'
_computing_structure_solution 'SHELXS-97 (Sheldrick, 1990)'
_diffrn_ambient_temperature 300(2)
_diffrn_detector_area_resol_mean 8.366
_diffrn_measured_fraction_theta_full 0.997
_diffrn_measured_fraction_theta_max 0.997
_diffrn_measurement_device_type 'CCD area detector'
_diffrn_measurement_method 'phi and omega scans'
_diffrn_radiation_monochromator graphite
_diffrn_radiation_source 'fine-focus sealed tube'
_diffrn_radiation_type MoK\a
_diffrn_radiation_wavelength 0.71073
_diffrn_reflns_av_R_equivalents 0.0225
_diffrn_reflns_av_sigmaI/netI 0.0230
_diffrn_reflns_limit_h_max 14
_diffrn_reflns_limit_h_min -13
_diffrn_reflns_limit_k_max 15
_diffrn_reflns_limit_k_min -10
_diffrn_reflns_limit_l_max 16
_diffrn_reflns_limit_l_min -15
_diffrn_reflns_number 10659
_diffrn_reflns_theta_full 25.49
_diffrn_reflns_theta_max 25.49
_diffrn_reflns_theta_min 1.73
_exptl_absorpt_coefficient_mu 0.132
_exptl_absorpt_correction_T_max 0.9367
_exptl_absorpt_correction_T_min 0.9367
_exptl_absorpt_correction_type empirical
_exptl_crystal_colour colorless
_exptl_crystal_density_diffrn 1.224
_exptl_crystal_density_method 'not measured'
_exptl_crystal_description prism
_exptl_crystal_F_000 780
_exptl_crystal_size_max 0.50
_exptl_crystal_size_mid 0.50
_exptl_crystal_size_min 0.50
_refine_diff_density_max 0.310
_refine_diff_density_min -0.285
_refine_diff_density_rms 0.060
_refine_ls_extinction_coef 0.051(4)
_refine_ls_extinction_expression Fc^*^=kFc[1+0.001xFc^2^\l^3^/sin(2\q)]^-1/4^
_refine_ls_extinction_method SHELXL
_refine_ls_goodness_of_fit_ref 1.056
_refine_ls_hydrogen_treatment constr
_refine_ls_matrix_type full
_refine_ls_number_parameters 246
_refine_ls_number_reflns 3720
_refine_ls_number_restraints 0
_refine_ls_restrained_S_all 1.056
_refine_ls_R_factor_all 0.0476
_refine_ls_R_factor_gt 0.0432
_refine_ls_shift/su_max 0.000
_refine_ls_shift/su_mean 0.000
_refine_ls_structure_factor_coef Fsqd
_refine_ls_weighting_details 'calc w=1/[\s^2^(Fo^2^)+(0.0755P)^2^+0.3626P] where P=(Fo^2^+2Fc^2^)/3'
_refine_ls_weighting_scheme calc
_refine_ls_wR_factor_gt 0.1165
_refine_ls_wR_factor_ref 0.1205
_reflns_number_gt 3298
_reflns_number_total 3720
_reflns_threshold_expression >2sigma(I)
_cod_data_source_file c7qm00524e2.cif
_cod_data_source_block 4knt
_cod_depositor_comments
;
The following automatic conversions were performed:

data item '_symmetry_cell_setting' value 'Monoclinic' was changed to
'monoclinic' in accordance with the
/home/saulius/struct/COD-crude-data/automatic-downloads/DataCite-retrospective/RSC/depositions/lib/dictionaries/cif_core.dic
dictionary named 'cif_core.dic' version 2.4.2 last updated on
2011-04-26.

Automatic conversion script
Id: cif_fix_values 6909 2019-04-08 15:41:33Z antanas 
;
_cod_original_sg_symbol_H-M P2(1)/c
_cod_database_code 1553704

loop_
_symmetry_equiv_pos_as_xyz
'x, y, z'
'-x, y+1/2, -z+1/2'
'-x, -y, -z'
'x, -y-1/2, z-1/2'

loop_
_atom_site_label
_atom_site_type_symbol
_atom_site_fract_x
_atom_site_fract_y
_atom_site_fract_z
_atom_site_U_iso_or_equiv
_atom_site_adp_type
_atom_site_occupancy
_atom_site_symmetry_multiplicity
_atom_site_calc_flag
_atom_site_refinement_flags
Si1 Si 0.09492(3) 0.17642(3) 0.07905(3) 0.03941(17) Uani 1 1 d .
O1 O 0.31032(8) 0.10004(9) 0.07007(7) 0.0466(3) Uani 1 1 d .
C8 C 0.50601(11) 0.06490(11) 0.08360(9) 0.0352(3) Uani 1 1 d .
C13 C 0.14793(12) 0.30942(11) 0.11870(11) 0.0395(3) Uani 1 1 d .
C9 C 0.60333(11) 0.01700(11) 0.04955(10) 0.0373(3) Uani 1 1 d .
H9 H 0.6729 0.0289 0.0828 0.045 Uiso 1 1 calc R
C1 C 0.46119(12) 0.11089(12) 0.26515(10) 0.0427(3) Uani 1 1 d .
C10 C 0.40171(11) 0.04827(11) 0.03327(10) 0.0363(3) Uani 1 1 d .
O2 O 0.58204(12) 0.21211(11) 0.16778(9) 0.0670(4) Uani 1 1 d .
C7 C 0.51923(12) 0.13711(12) 0.17228(10) 0.0402(3) Uani 1 1 d .
C11 C 0.20647(12) 0.10218(14) 0.01006(12) 0.0486(4) Uani 1 1 d .
H11A H 0.1807 0.0308 -0.0035 0.058 Uiso 1 1 calc R
H11B H 0.2194 0.1365 -0.0530 0.058 Uiso 1 1 calc R
C20 C -0.02177(14) 0.17952(14) -0.11167(13) 0.0539(4) Uani 1 1 d .
H20 H 0.0493 0.1672 -0.1374 0.065 Uiso 1 1 calc R
C19 C -0.03130(12) 0.18922(11) -0.00954(12) 0.0424(3) Uani 1 1 d .
C6 C 0.46527(16) 0.18325(16) 0.34321(13) 0.0585(5) Uani 1 1 d .
H6 H 0.5007 0.2480 0.3353 0.070 Uiso 1 1 calc R
C18 C 0.24278(14) 0.31663(13) 0.18341(12) 0.0507(4) Uani 1 1 d .
H18 H 0.2795 0.2553 0.2048 0.061 Uiso 1 1 calc R
C14 C 0.09546(14) 0.40345(13) 0.09061(13) 0.0537(4) Uani 1 1 d .
H14 H 0.0317 0.4017 0.0475 0.064 Uiso 1 1 calc R
C23 C -0.23322(14) 0.22058(15) -0.03997(16) 0.0637(5) Uani 1 1 d .
H23 H -0.3042 0.2360 -0.0154 0.076 Uiso 1 1 calc R
C24 C -0.13986(14) 0.20941(14) 0.02500(15) 0.0567(4) Uani 1 1 d .
H24 H -0.1495 0.2155 0.0931 0.068 Uiso 1 1 calc R
C17 C 0.28363(15) 0.41302(15) 0.21660(13) 0.0592(5) Uani 1 1 d .
H17 H 0.3478 0.4158 0.2591 0.071 Uiso 1 1 calc R
C2 C 0.40896(16) 0.01485(15) 0.27812(13) 0.0602(5) Uani 1 1 d .
H2 H 0.4056 -0.0337 0.2263 0.072 Uiso 1 1 calc R
C21 C -0.11642(17) 0.18789(15) -0.17638(15) 0.0634(5) Uani 1 1 d .
H21 H -0.1083 0.1791 -0.2444 0.076 Uiso 1 1 calc R
C15 C 0.13574(17) 0.49945(14) 0.12521(14) 0.0624(5) Uani 1 1 d .
H15 H 0.0983 0.5612 0.1061 0.075 Uiso 1 1 calc R
C22 C -0.22133(15) 0.20884(14) -0.14088(16) 0.0617(5) Uani 1 1 d .
H22 H -0.2842 0.2151 -0.1845 0.074 Uiso 1 1 calc R
C16 C 0.23039(16) 0.50421(14) 0.18739(14) 0.0611(5) Uani 1 1 d .
H16 H 0.2583 0.5690 0.2096 0.073 Uiso 1 1 calc R
C5 C 0.4171(2) 0.1591(2) 0.43176(15) 0.0832(7) Uani 1 1 d .
H5 H 0.4193 0.2077 0.4835 0.100 Uiso 1 1 calc R
C12 C 0.06138(18) 0.10042(15) 0.19179(15) 0.0658(5) Uani 1 1 d .
H12A H 0.1291 0.0922 0.2332 0.099 Uiso 1 1 calc R
H12B H 0.0326 0.0323 0.1726 0.099 Uiso 1 1 calc R
H12C H 0.0050 0.1374 0.2280 0.099 Uiso 1 1 calc R
C3 C 0.3615(2) -0.0095(2) 0.36788(16) 0.0886(7) Uani 1 1 d .
H3 H 0.3270 -0.0746 0.3767 0.106 Uiso 1 1 calc R
C4 C 0.3656(2) 0.0632(3) 0.44401(16) 0.0976(8) Uani 1 1 d .
H4 H 0.3332 0.0471 0.5042 0.117 Uiso 1 1 calc R

loop_
_atom_site_aniso_label
_atom_site_aniso_U_11
_atom_site_aniso_U_22
_atom_site_aniso_U_33
_atom_site_aniso_U_23
_atom_site_aniso_U_13
_atom_site_aniso_U_12
Si1 0.0301(2) 0.0396(3) 0.0485(3) -0.00612(16) 0.00104(16) 0.00384(14)
O1 0.0315(5) 0.0625(7) 0.0455(6) -0.0182(5) -0.0037(4) 0.0135(4)
C8 0.0352(7) 0.0389(7) 0.0314(6) -0.0027(5) -0.0001(5) 0.0037(5)
C13 0.0352(7) 0.0432(8) 0.0403(7) -0.0054(6) 0.0024(5) 0.0024(6)
C9 0.0312(6) 0.0443(8) 0.0357(7) -0.0043(6) -0.0055(5) 0.0037(5)
C1 0.0388(7) 0.0537(9) 0.0354(7) -0.0070(6) -0.0028(6) 0.0114(6)
C10 0.0320(7) 0.0410(7) 0.0358(7) -0.0040(5) 0.0005(5) 0.0066(5)
O2 0.0787(9) 0.0657(8) 0.0572(7) -0.0197(6) 0.0098(6) -0.0260(7)
C7 0.0368(7) 0.0446(8) 0.0388(7) -0.0070(6) -0.0041(5) 0.0051(6)
C11 0.0320(7) 0.0578(9) 0.0554(9) -0.0189(7) -0.0068(6) 0.0099(6)
C20 0.0416(9) 0.0604(10) 0.0595(10) 0.0032(8) 0.0005(7) 0.0047(7)
C19 0.0313(7) 0.0379(7) 0.0577(9) -0.0046(6) -0.0019(6) -0.0002(5)
C6 0.0562(10) 0.0721(12) 0.0468(9) -0.0185(8) -0.0018(7) 0.0082(8)
C18 0.0506(9) 0.0492(9) 0.0514(9) -0.0080(7) -0.0096(7) 0.0072(7)
C14 0.0505(9) 0.0486(9) 0.0607(10) -0.0030(7) -0.0137(7) 0.0050(7)
C23 0.0309(8) 0.0640(11) 0.0958(15) 0.0019(10) -0.0027(8) 0.0017(7)
C24 0.0367(8) 0.0656(11) 0.0679(11) -0.0072(8) 0.0036(7) 0.0025(7)
C17 0.0561(10) 0.0616(11) 0.0585(10) -0.0148(8) -0.0155(8) -0.0012(8)
C2 0.0715(11) 0.0626(11) 0.0470(9) -0.0030(8) 0.0092(8) -0.0001(9)
C21 0.0618(11) 0.0674(12) 0.0600(11) 0.0075(8) -0.0121(9) 0.0008(9)
C15 0.0686(11) 0.0437(9) 0.0741(12) -0.0025(8) -0.0087(9) 0.0075(8)
C22 0.0449(9) 0.0510(10) 0.0873(14) 0.0124(9) -0.0222(9) -0.0055(7)
C16 0.0703(11) 0.0494(10) 0.0630(10) -0.0139(8) -0.0047(8) -0.0065(8)
C5 0.0914(16) 0.113(2) 0.0460(10) -0.0256(11) 0.0120(10) 0.0129(14)
C12 0.0692(12) 0.0547(10) 0.0742(12) 0.0102(9) 0.0109(9) 0.0030(9)
C3 0.1112(18) 0.0929(17) 0.0634(13) 0.0099(12) 0.0242(12) -0.0139(14)
C4 0.112(2) 0.132(2) 0.0506(12) 0.0007(13) 0.0305(12) 0.0049(18)

loop_
_atom_type_symbol
_atom_type_description
_atom_type_scat_dispersion_real
_atom_type_scat_dispersion_imag
_atom_type_scat_source
C C 0.0033 0.0016 'International Tables Vol C Tables 4.2.6.8 and 6.1.1.4'
H H 0.0000 0.0000 'International Tables Vol C Tables 4.2.6.8 and 6.1.1.4'
O O 0.0106 0.0060 'International Tables Vol C Tables 4.2.6.8 and 6.1.1.4'
Si Si 0.0817 0.0704 'International Tables Vol C Tables 4.2.6.8 and 6.1.1.4'

loop_
_geom_angle_atom_site_label_1
_geom_angle_atom_site_label_2
_geom_angle_atom_site_label_3
_geom_angle
_geom_angle_site_symmetry_1
_geom_angle_site_symmetry_3
C12 Si1 C13 108.44(8) . .
C12 Si1 C19 112.12(8) . .
C13 Si1 C19 110.49(7) . .
C12 Si1 C11 108.42(9) . .
C13 Si1 C11 111.12(7) . .
C19 Si1 C11 106.25(7) . .
C10 O1 C11 117.94(10) . .
C9 C8 C10 119.66(12) . .
C9 C8 C7 117.75(12) . .
C10 C8 C7 122.55(12) . .
C14 C13 C18 116.78(14) . .
C14 C13 Si1 123.95(11) . .
C18 C13 Si1 119.22(11) . .
C10 C9 C8 121.03(12) 3_655 .
C10 C9 H9 119.5 3_655 .
C8 C9 H9 119.5 . .
C2 C1 C6 119.34(16) . .
C2 C1 C7 121.75(14) . .
C6 C1 C7 118.81(15) . .
O1 C10 C9 124.54(12) . 3_655
O1 C10 C8 116.15(11) . .
C9 C10 C8 119.31(12) 3_655 .
O2 C7 C1 121.41(13) . .
O2 C7 C8 118.97(13) . .
C1 C7 C8 119.49(13) . .
O1 C11 Si1 108.99(9) . .
O1 C11 H11A 109.9 . .
Si1 C11 H11A 109.9 . .
O1 C11 H11B 109.9 . .
Si1 C11 H11B 109.9 . .
H11A C11 H11B 108.3 . .
C19 C20 C21 121.27(17) . .
C19 C20 H20 119.4 . .
C21 C20 H20 119.4 . .
C20 C19 C24 117.01(14) . .
C20 C19 Si1 121.93(12) . .
C24 C19 Si1 121.06(13) . .
C5 C6 C1 120.1(2) . .
C5 C6 H6 119.9 . .
C1 C6 H6 119.9 . .
C17 C18 C13 121.37(15) . .
C17 C18 H18 119.3 . .
C13 C18 H18 119.3 . .
C15 C14 C13 121.56(15) . .
C15 C14 H14 119.2 . .
C13 C14 H14 119.2 . .
C22 C23 C24 120.15(17) . .
C22 C23 H23 119.9 . .
C24 C23 H23 119.9 . .
C23 C24 C19 121.45(17) . .
C23 C24 H24 119.3 . .
C19 C24 H24 119.3 . .
C16 C17 C18 120.49(15) . .
C16 C17 H17 119.8 . .
C18 C17 H17 119.8 . .
C1 C2 C3 120.29(18) . .
C1 C2 H2 119.9 . .
C3 C2 H2 119.9 . .
C22 C21 C20 120.58(19) . .
C22 C21 H21 119.7 . .
C20 C21 H21 119.7 . .
C16 C15 C14 120.35(16) . .
C16 C15 H15 119.8 . .
C14 C15 H15 119.8 . .
C21 C22 C23 119.50(16) . .
C21 C22 H22 120.3 . .
C23 C22 H22 120.3 . .
C17 C16 C15 119.44(16) . .
C17 C16 H16 120.3 . .
C15 C16 H16 120.3 . .
C6 C5 C4 120.1(2) . .
C6 C5 H5 120.0 . .
C4 C5 H5 120.0 . .
Si1 C12 H12A 109.5 . .
Si1 C12 H12B 109.5 . .
H12A C12 H12B 109.5 . .
Si1 C12 H12C 109.5 . .
H12A C12 H12C 109.5 . .
H12B C12 H12C 109.5 . .
C4 C3 C2 119.6(2) . .
C4 C3 H3 120.2 . .
C2 C3 H3 120.2 . .
C5 C4 C3 120.6(2) . .
C5 C4 H4 119.7 . .
C3 C4 H4 119.7 . .

loop_
_geom_bond_atom_site_label_1
_geom_bond_atom_site_label_2
_geom_bond_distance
_geom_bond_site_symmetry_2
Si1 C12 1.8517(19) .
Si1 C13 1.8702(15) .
Si1 C19 1.8744(15) .
Si1 C11 1.8877(15) .
O1 C10 1.3687(16) .
O1 C11 1.4381(17) .
C8 C9 1.3894(19) .
C8 C10 1.3943(18) .
C8 C7 1.5070(19) .
C13 C14 1.389(2) .
C13 C18 1.391(2) .
C9 C10 1.3871(18) 3_655
C9 H9 0.9300 .
C1 C2 1.379(3) .
C1 C6 1.394(2) .
C1 C7 1.483(2) .
C10 C9 1.3871(18) 3_655
O2 C7 1.2082(19) .
C11 H11A 0.9700 .
C11 H11B 0.9700 .
C20 C19 1.387(2) .
C20 C21 1.390(2) .
C20 H20 0.9300 .
C19 C24 1.399(2) .
C6 C5 1.373(3) .
C6 H6 0.9300 .
C18 C17 1.382(2) .
C18 H18 0.9300 .
C14 C15 1.382(2) .
C14 H14 0.9300 .
C23 C22 1.377(3) .
C23 C24 1.384(2) .
C23 H23 0.9300 .
C24 H24 0.9300 .
C17 C16 1.367(3) .
C17 H17 0.9300 .
C2 C3 1.384(3) .
C2 H2 0.9300 .
C21 C22 1.366(3) .
C21 H21 0.9300 .
C15 C16 1.368(3) .
C15 H15 0.9300 .
C22 H22 0.9300 .
C16 H16 0.9300 .
C5 C4 1.373(4) .
C5 H5 0.9300 .
C12 H12A 0.9600 .
C12 H12B 0.9600 .
C12 H12C 0.9600 .
C3 C4 1.377(3) .
C3 H3 0.9300 .
C4 H4 0.9300 .
